data_2202469
loop_
_publ_author_name
'Nagarajan Vembu'
'Maruthai Nallu'
'Elinor C. Spencer'
'Judith A. K. Howard'

_publ_section_title
;
 Methyl 4-tosyloxybenzoate: supramolecular aggregation through
 C---H&#x00B7;&#x00B7;&#x00B7;O, C---H&#x00B7;&#x00B7;&#x00B7;\p and
 \p--\p interactions
;
_journal_issue 7
_journal_name_full 'Acta Crystallographica Section E'
_journal_page_first o1009
_journal_page_last o1011
_journal_paper_doi 10.1107/S1600536803013333
_journal_volume 59
_journal_year 2003
_chemical_formula_iupac 'C15 H14 O5 S'
_chemical_formula_moiety 'C15 H14 O5 S'
_chemical_formula_sum 'C15 H14 O5 S'
_chemical_formula_weight 306.32
_chemical_melting_point 363.5(5)
_chemical_name_common 'Methyl p-tosyloxybenzoate'
_chemical_name_systematic
;
Methyl 4-tosyloxybenzoate
;
_space_group_IT_number 14
_symmetry_cell_setting monoclinic
_symmetry_space_group_name_Hall '-P 2ybc'
_symmetry_space_group_name_H-M 'P 1 21/c 1'
_atom_sites_solution_hydrogens difmap
_atom_sites_solution_primary direct
_atom_sites_solution_secondary difmap
_audit_creation_method SHELXL-97
_cell_angle_alpha 90.00
_cell_angle_beta 101.229(3)
_cell_angle_gamma 90.00
_cell_formula_units_Z 4
_cell_length_a 8.2921(10)
_cell_length_b 12.2799(16)
_cell_length_c 14.2746(18)
_cell_measurement_reflns_used 889
_cell_measurement_temperature 120(2)
_cell_measurement_theta_max 27.307
_cell_measurement_theta_min 3.112
_cell_volume 1425.7(3)
_computing_cell_refinement SMART
_computing_data_collection 'SMART (Bruker, 1998)'
_computing_data_reduction 'SAINT (Bruker, 1998)'
_computing_molecular_graphics SHELXTL
_computing_publication_material 'SHELXTL and PLATON (Spek, 1998)'
_computing_structure_refinement SHELXTL
_computing_structure_solution 'SHELXTL (Bruker, 1998)'
_diffrn_ambient_temperature 120(2)
_diffrn_detector_area_resol_mean 8
_diffrn_measured_fraction_theta_full 0.996
_diffrn_measured_fraction_theta_max 0.996
_diffrn_measurement_device_type 'Bruker SMART CCD 6K area-detector'
_diffrn_measurement_method \w
_diffrn_radiation_monochromator graphite
_diffrn_radiation_source 'fine-focus sealed tube'
_diffrn_radiation_type MoK\a
_diffrn_radiation_wavelength 0.71073
_diffrn_reflns_av_R_equivalents 0.0371
_diffrn_reflns_av_sigmaI/netI 0.0321
_diffrn_reflns_limit_h_max 10
_diffrn_reflns_limit_h_min -10
_diffrn_reflns_limit_k_max 15
_diffrn_reflns_limit_k_min -15
_diffrn_reflns_limit_l_max 18
_diffrn_reflns_limit_l_min -18
_diffrn_reflns_number 15405
_diffrn_reflns_theta_full 27.57
_diffrn_reflns_theta_max 27.57
_diffrn_reflns_theta_min 2.21
_diffrn_standards_decay_% 0
_diffrn_standards_number 0
_exptl_absorpt_coefficient_mu 0.246
_exptl_absorpt_correction_T_max 0.964
_exptl_absorpt_correction_T_min 0.933
_exptl_absorpt_correction_type multi-scan
_exptl_absorpt_process_details '(SADABS; Sheldrick, 1998)'
_exptl_crystal_colour Colourless
_exptl_crystal_density_diffrn 1.427
_exptl_crystal_density_method 'not measured'
_exptl_crystal_description Block
_exptl_crystal_F_000 640
_exptl_crystal_size_max 0.28
_exptl_crystal_size_mid 0.24
_exptl_crystal_size_min 0.15
_refine_diff_density_max 0.413
_refine_diff_density_min -0.405
_refine_ls_extinction_method none
_refine_ls_goodness_of_fit_ref 1.036
_refine_ls_hydrogen_treatment refall
_refine_ls_matrix_type full
_refine_ls_number_parameters 246
_refine_ls_number_reflns 3289
_refine_ls_number_restraints 0
_refine_ls_restrained_S_all 1.036
_refine_ls_R_factor_all 0.0552
_refine_ls_R_factor_gt 0.0416
_refine_ls_shift/su_max <0.001
_refine_ls_shift/su_mean <0.001
_refine_ls_structure_factor_coef Fsqd
_refine_ls_weighting_details 'calc w = 1/[\s^2^(Fo^2^)+(0.0671P)^2^+0.4296P] where P = (Fo^2^+2Fc^2^)/3'
_refine_ls_weighting_scheme calc
_refine_ls_wR_factor_gt 0.1081
_refine_ls_wR_factor_ref 0.1159
_reflns_number_gt 2588
_reflns_number_total 3289
_reflns_threshold_expression I>2\s(I)
_cod_data_source_file ci6236.cif
_cod_data_source_block I
_cod_depositor_comments
;
The following automatic conversions were performed:

'_chemical_melting_point' value '363-364 K' was changed to '363.5(5)'
- the average value was taken and precision was estimated.

Automatic conversion script
Id: cif_fix_values 1646 2011-03-28 12:23:43Z adriana 

The following automatic conversions were performed:

'_chemical_melting_point' value '363-364 K' was changed to '363.5(5)'
- the average value was taken and precision was estimated.

Automatic conversion script
Id: cif_fix_values 1715 2011-07-08 13:25:40Z adriana 
;
_cod_original_sg_symbol_H-M 'P 21/c'
_cod_database_code 2202469
_cod_database_fobs_code 2202469

loop_
_symmetry_equiv_pos_as_xyz
'x, y, z'
'-x, y+1/2, -z+1/2'
'-x, -y, -z'
'x, -y-1/2, z-1/2'

loop_
_atom_site_label
_atom_site_fract_x
_atom_site_fract_y
_atom_site_fract_z
_atom_site_U_iso_or_equiv
_atom_site_adp_type
_atom_site_calc_flag
_atom_site_refinement_flags
_atom_site_occupancy
_atom_site_disorder_assembly
_atom_site_disorder_group
_atom_site_type_symbol
S1 0.52654(5) 0.34668(3) 0.18940(3) 0.02394(14) Uani d . 1 . . S
O1 0.58226(17) 0.27564(11) 0.26789(9) 0.0299(3) Uani d . 1 . . O
O2 0.38769(16) 0.41488(11) 0.18829(10) 0.0333(3) Uani d . 1 . . O
O3 0.47160(14) 0.27525(9) 0.09497(8) 0.0231(3) Uani d . 1 . . O
O4 0.86454(17) -0.16081(10) 0.04397(10) 0.0327(3) Uani d . 1 . . O
O5 0.83982(17) -0.07910(10) -0.09867(9) 0.0306(3) Uani d . 1 . . O
C1 1.0938(3) 0.61112(17) 0.10540(18) 0.0353(4) Uani d . 1 . . C
C2 0.9518(2) 0.54593(14) 0.12698(13) 0.0273(4) Uani d . 1 . . C
C3 0.9799(2) 0.45113(15) 0.18124(14) 0.0276(4) Uani d . 1 . . C
C4 0.8510(2) 0.38974(15) 0.20140(13) 0.0263(4) Uani d . 1 . . C
C5 0.6911(2) 0.42402(14) 0.16630(12) 0.0229(3) Uani d . 1 . . C
C6 0.6595(2) 0.51848(15) 0.11238(14) 0.0296(4) Uani d . 1 . . C
C7 0.7900(2) 0.57888(15) 0.09304(14) 0.0305(4) Uani d . 1 . . C
C8 0.5713(2) 0.18780(13) 0.07518(11) 0.0208(3) Uani d . 1 . . C
C9 0.5910(2) 0.09583(14) 0.13215(12) 0.0238(4) Uani d . 1 . . C
C10 0.6771(2) 0.00886(14) 0.10461(12) 0.0237(4) Uani d . 1 . . C
C11 0.7394(2) 0.01433(13) 0.02111(12) 0.0212(3) Uani d . 1 . . C
C12 0.7180(2) 0.10779(14) -0.03469(12) 0.0228(4) Uani d . 1 . . C
C13 0.6335(2) 0.19602(14) -0.00723(12) 0.0225(4) Uani d . 1 . . C
C14 0.8218(2) -0.08447(14) -0.00755(13) 0.0241(4) Uani d . 1 . . C
C15 0.9092(3) -0.17449(17) -0.13494(16) 0.0338(4) Uani d . 1 . . C
H1A 1.179(4) 0.618(3) 0.156(2) 0.085(11) Uiso d . 1 . . H
H1B 1.141(4) 0.582(3) 0.056(3) 0.097(12) Uiso d . 1 . . H
H1C 1.067(4) 0.679(3) 0.084(2) 0.076(9) Uiso d . 1 . . H
H3 1.090(3) 0.430(2) 0.2058(16) 0.042(6) Uiso d . 1 . . H
H4 0.872(2) 0.3262(18) 0.2383(14) 0.027(5) Uiso d . 1 . . H
H6 0.547(3) 0.540(2) 0.0885(18) 0.052(7) Uiso d . 1 . . H
H7 0.772(3) 0.645(2) 0.0572(16) 0.038(6) Uiso d . 1 . . H
H9 0.543(2) 0.0940(16) 0.1884(13) 0.021(5) Uiso d . 1 . . H
H10 0.690(2) -0.0573(18) 0.1424(15) 0.030(5) Uiso d . 1 . . H
H12 0.759(2) 0.1109(17) -0.0948(14) 0.026(5) Uiso d . 1 . . H
H13 0.615(2) 0.2596(17) -0.0461(14) 0.023(5) Uiso d . 1 . . H
H15A 0.852(3) -0.239(2) -0.1230(19) 0.053(7) Uiso d . 1 . . H
H15B 1.019(4) -0.180(2) -0.1099(19) 0.054(8) Uiso d . 1 . . H
H15C 0.887(4) -0.168(2) -0.202(2) 0.061(8) Uiso d . 1 . . H

loop_
_atom_site_aniso_label
_atom_site_aniso_U_11
_atom_site_aniso_U_22
_atom_site_aniso_U_33
_atom_site_aniso_U_12
_atom_site_aniso_U_13
_atom_site_aniso_U_23
S1 0.0254(2) 0.0228(2) 0.0246(2) -0.00066(16) 0.00725(16) -0.00518(16)
O1 0.0376(7) 0.0307(7) 0.0218(6) -0.0045(6) 0.0066(5) -0.0031(5)
O2 0.0287(7) 0.0317(7) 0.0416(8) 0.0019(6) 0.0125(6) -0.0091(6)
O3 0.0220(6) 0.0217(6) 0.0248(6) 0.0012(5) 0.0030(5) -0.0048(5)
O4 0.0403(8) 0.0220(6) 0.0368(7) 0.0071(5) 0.0095(6) 0.0045(5)
O5 0.0401(8) 0.0242(6) 0.0296(7) 0.0063(6) 0.0122(6) -0.0015(5)
C1 0.0305(11) 0.0264(10) 0.0492(13) -0.0044(8) 0.0080(9) -0.0016(9)
C2 0.0284(10) 0.0215(8) 0.0317(9) -0.0011(7) 0.0052(7) -0.0054(7)
C3 0.0231(9) 0.0242(8) 0.0341(10) 0.0039(7) 0.0022(7) -0.0027(7)
C4 0.0283(10) 0.0217(8) 0.0288(9) 0.0039(7) 0.0050(7) -0.0004(7)
C5 0.0234(9) 0.0205(8) 0.0244(8) -0.0010(6) 0.0040(6) -0.0052(6)
C6 0.0247(9) 0.0247(9) 0.0373(10) 0.0028(7) 0.0008(7) -0.0006(7)
C7 0.0291(10) 0.0234(9) 0.0375(10) 0.0011(7) 0.0025(8) 0.0033(8)
C8 0.0204(8) 0.0187(7) 0.0225(8) -0.0011(6) 0.0024(6) -0.0044(6)
C9 0.0261(9) 0.0244(8) 0.0216(8) -0.0027(7) 0.0061(7) 0.0003(6)
C10 0.0265(9) 0.0198(8) 0.0239(8) -0.0014(7) 0.0030(7) 0.0023(6)
C11 0.0215(8) 0.0190(8) 0.0227(8) -0.0017(6) 0.0032(6) -0.0012(6)
C12 0.0251(9) 0.0224(8) 0.0214(8) -0.0006(7) 0.0053(7) 0.0010(6)
C13 0.0261(9) 0.0196(8) 0.0210(8) 0.0000(7) 0.0026(6) 0.0017(6)
C14 0.0205(8) 0.0217(8) 0.0296(9) -0.0020(6) 0.0038(7) -0.0015(7)
C15 0.0368(12) 0.0288(10) 0.0376(11) 0.0034(9) 0.0114(9) -0.0090(8)

loop_
_atom_type_symbol
_atom_type_description
_atom_type_scat_dispersion_real
_atom_type_scat_dispersion_imag
_atom_type_scat_source
C C 0.0033 0.0016 'International Tables Vol C Tables 4.2.6.8 and 6.1.1.4'
H H 0.0000 0.0000 'International Tables Vol C Tables 4.2.6.8 and 6.1.1.4'
O O 0.0106 0.0060 'International Tables Vol C Tables 4.2.6.8 and 6.1.1.4'
S S 0.1246 0.1234 'International Tables Vol C Tables 4.2.6.8 and 6.1.1.4'

loop_
_geom_angle_atom_site_label_1
_geom_angle_atom_site_label_2
_geom_angle_atom_site_label_3
_geom_angle
_geom_angle_publ_flag
C4 C3 C2 121.24(17) ?
C4 C3 H3 120.2(14) ?
C2 C3 H3 118.6(15) ?
C12 C11 C10 120.33(15) ?
C12 C11 C14 122.00(15) ?
C10 C11 C14 117.61(15) ?
C8 C9 C10 118.12(15) ?
C8 C9 H9 119.2(12) ?
C10 C9 H9 122.7(12) ?
C13 C8 C9 122.80(15) ?
C13 C8 O3 116.42(14) ?
C9 C8 O3 120.53(14) ?
C13 C12 C11 119.88(15) ?
C13 C12 H12 119.8(12) ?
C11 C12 H12 120.3(12) ?
C8 C13 C12 118.53(15) ?
C8 C13 H13 120.8(12) ?
C12 C13 H13 120.6(12) ?
O4 C14 O5 123.88(16) ?
O4 C14 C11 124.34(16) ?
O5 C14 C11 111.77(14) ?
C4 C5 C6 121.15(17) ?
C4 C5 S1 119.58(14) ?
C6 C5 S1 119.27(14) ?
C9 C10 C11 120.32(15) ?
C9 C10 H10 119.8(12) ?
C11 C10 H10 119.8(12) ?
C7 C6 C5 119.21(17) ?
C7 C6 H6 121.4(15) ?
C5 C6 H6 119.4(16) ?
C2 C1 H1A 114(2) ?
C2 C1 H1B 114(2) ?
H1A C1 H1B 105(3) ?
C2 C1 H1C 114(2) ?
H1A C1 H1C 106(3) ?
H1B C1 H1C 102(3) ?
C3 C2 C7 118.79(17) ?
C3 C2 C1 120.36(17) ?
C7 C2 C1 120.85(18) ?
C6 C7 C2 120.80(18) ?
C6 C7 H7 121.2(14) ?
C2 C7 H7 118.0(14) ?
C3 C4 C5 118.82(17) ?
C3 C4 H4 120.1(12) ?
C5 C4 H4 121.1(13) ?
O2 S1 O1 120.51(8) y
O2 S1 O3 102.52(7) y
O1 S1 O3 108.83(7) y
O2 S1 C5 109.80(8) y
O1 S1 C5 109.63(8) y
O3 S1 C5 104.13(7) y
C8 O3 S1 120.17(10) y
C14 O5 C15 115.82(15) y
O5 C15 H15A 111.3(16) ?
O5 C15 H15B 110.8(17) ?
H15A C15 H15B 111(2) ?
O5 C15 H15C 106.5(18) ?
H15A C15 H15C 104(2) ?
H15B C15 H15C 113(2) ?

loop_
_geom_bond_atom_site_label_1
_geom_bond_atom_site_label_2
_geom_bond_site_symmetry_2
_geom_bond_distance
_geom_bond_publ_flag
O4 C14 . 1.202(2) y
C3 C4 . 1.384(3) ?
C3 C2 . 1.393(3) ?
C3 H3 . 0.94(2) ?
C11 C12 . 1.388(2) ?
C11 C10 . 1.390(2) ?
C11 C14 . 1.489(2) y
C9 C8 . 1.383(2) ?
C9 C10 . 1.384(2) ?
C9 H9 . 0.964(18) ?
C8 C13 . 1.377(2) ?
C8 O3 . 1.4171(19) ?
C12 C13 . 1.388(2) ?
C12 H12 . 0.98(2) ?
C13 H13 . 0.95(2) ?
C14 O5 . 1.339(2) y
C5 C4 . 1.388(2) ?
C5 C6 . 1.389(2) ?
C5 S1 . 1.7461(18) y
C10 H10 . 0.97(2) ?
C6 C7 . 1.383(3) ?
C6 H6 . 0.97(3) ?
C1 C2 . 1.505(3) y
C1 H1A . 0.91(4) ?
C1 H1B . 0.94(4) ?
C1 H1C . 0.90(3) ?
C2 C7 . 1.394(3) ?
C7 H7 . 0.95(2) ?
C4 H4 . 0.94(2) ?
S1 O2 . 1.4213(14) y
S1 O1 . 1.4242(13) y
S1 O3 . 1.5983(12) y
O5 C15 . 1.445(2) y
C15 H15A . 0.96(3) ?
C15 H15B . 0.91(3) ?
C15 H15C . 0.95(3) ?

loop_
_geom_hbond_atom_site_label_D
_geom_hbond_atom_site_label_H
_geom_hbond_atom_site_label_A
_geom_hbond_site_symmetry_A
_geom_hbond_distance_DH
_geom_hbond_distance_HA
_geom_hbond_distance_DA
_geom_hbond_angle_DHA
_geom_hbond_publ_flag
C9 H9 O1 . 0.964(18) 2.495(19) 2.948(2) 108.6(14) y
C12 H12 O5 . 0.98(2) 2.43(2) 2.735(2) 97.3(13) y
C10 H10 O4 . 0.97(2) 2.54(2) 2.834(2) 97.3(13) y
C6 H6 O2 . 0.97(3) 2.62(3) 2.971(2) 101.6(18) y
C4 H4 O1 . 0.94(2) 2.60(2) 2.942(2) 102.2(14) y
C15 H15A O4 . 0.96(3) 2.55(3) 2.656(3) 85.5(17) y
C3 H3 O2 1_655 0.94(2) 2.54(2) 3.392(2) 150.3(19) y
C10 H10 O2 2_645 0.97(2) 2.64(2) 3.314(2) 126.6(16) y
C9 H9 O2 2_645 0.964(18) 2.807(19) 3.371(2) 118.2(14) y
C13 H13 O1 4_565 0.95(2) 2.652(19) 3.174(2) 115.0(14) y
C12 H12 O1 4_565 0.98(2) 2.61(2) 3.166(2) 115.7(14) y
C1 H1C O4 1_565 0.90(3) 2.58(4) 3.403(3) 153(3) y
C7 H7 O4 1_565 0.95(2) 2.52(2) 3.355(2) 145.7(18) y
C7 H7 O3 3_665 0.95(2) 2.84(2) 3.585(2) 135.6(18) y
C15 H15A O3 3_655 0.96(3) 2.82(3) 3.540(3) 132(2) y
C15 H15A O2 3_655 0.96(3) 2.96(3) 3.824(3) 151(2) y
C1 H1A O1 2_755 0.91(4) 2.83(4) 3.560(3) 139(3) y
C1 H1B Cg1 3_765 0.94(4) 3.09(4) 3.982(3) 160(3) y
C15 H15B Cg2 3_755 0.91(3) 2.84(3) 3.693(3) 156(2) y
C15 H15C Cg1 4_565 0.95(3) 3.09(3) 3.844(2) 138(2) y

loop_
_geom_torsion_atom_site_label_1
_geom_torsion_atom_site_label_2
_geom_torsion_atom_site_label_3
_geom_torsion_atom_site_label_4
_geom_torsion
_geom_torsion_publ_flag
C10 C9 C8 C13 0.1(3) ?
C10 C9 C8 O3 174.15(15) ?
C10 C11 C12 C13 -0.3(2) ?
C14 C11 C12 C13 176.94(15) ?
C9 C8 C13 C12 0.6(3) ?
O3 C8 C13 C12 -173.65(14) ?
C11 C12 C13 C8 -0.5(2) ?
C12 C11 C14 O4 168.62(17) ?
C10 C11 C14 O4 -14.1(3) ?
C12 C11 C14 O5 -12.6(2) ?
C10 C11 C14 O5 164.68(15) ?
C8 C9 C10 C11 -0.9(3) ?
C12 C11 C10 C9 1.1(3) ?
C14 C11 C10 C9 -176.30(15) ?
C4 C5 C6 C7 0.4(3) ?
S1 C5 C6 C7 -179.13(14) ?
C4 C3 C2 C7 0.2(3) ?
C4 C3 C2 C1 -179.63(18) ?
C5 C6 C7 C2 0.0(3) ?
C3 C2 C7 C6 -0.3(3) ?
C1 C2 C7 C6 179.56(18) ?
C2 C3 C4 C5 0.1(3) ?
C6 C5 C4 C3 -0.4(3) ?
S1 C5 C4 C3 179.06(13) ?
C4 C5 S1 O2 153.15(14) ?
C6 C5 S1 O2 -27.34(17) ?
C4 C5 S1 O1 18.62(16) ?
C6 C5 S1 O1 -161.87(14) ?
C4 C5 S1 O3 -97.69(14) ?
C6 C5 S1 O3 81.82(15) ?
C13 C8 O3 S1 -118.05(14) ?
C9 C8 O3 S1 67.53(18) ?
O2 S1 O3 C8 -173.36(12) ?
O1 S1 O3 C8 -44.66(13) ?
C5 S1 O3 C8 72.20(13) y
O4 C14 O5 C15 2.6(3) ?
C11 C14 O5 C15 -176.18(15) ?

loop_
_cod_related_entry_id
_cod_related_entry_database
_cod_related_entry_code
1 ChemSpider 1395878
